data_4515611
loop_
_publ_author_name
'Xiong, Xiaodong'
'Yeung, Ying-Yeung'

_publ_section_title
;
 Ammonium Salt-Catalyzed Highly Practical Ortho-Selective Monohalogenation
 and Phenylselenation of Phenols: Scope and Applications
;
_journal_issue 5
_journal_name_full 'ACS Catalysis'
_journal_page_first 4033
_journal_paper_doi 10.1021/acscatal.8b00327
_journal_volume 8
_journal_year 2018
_chemical_formula_sum 'C25 H25 Cl O4'
_chemical_formula_weight 424.90
_space_group_crystal_system monoclinic
_space_group_IT_number 4
_space_group_name_Hall 'P 2yb'
_space_group_name_H-M_alt 'P 1 21 1'
_atom_sites_solution_hydrogens geom
_audit_creation_method SHELXL-2014/6
_cell_angle_alpha 90
_cell_angle_beta 95.8987(16)
_cell_angle_gamma 90
_cell_formula_units_Z 2
_cell_length_a 10.9360(5)
_cell_length_b 6.5014(3)
_cell_length_c 14.9916(8)
_cell_measurement_reflns_used 187
_cell_measurement_temperature 302(2)
_cell_measurement_theta_max 15
_cell_measurement_theta_min 15
_cell_volume 1060.25(9)
_computing_cell_refinement 'BRUKER D8VENTURE DIFFRACTOMETER'
_computing_data_collection 'BRUKER D8VENTURE DIFFRACTOMETER'
_computing_data_reduction 'BRUKER D8VENTURE DIFFRACTOMETER'
_computing_molecular_graphics 'BRUKER SHELXTL'
_computing_publication_material 'BRUKER SHELXTL'
_computing_structure_refinement 'SHELXL-2014/6 (Sheldrick, 2014)'
_diffrn_ambient_temperature 302(2)
_diffrn_measured_fraction_theta_full 0.998
_diffrn_measured_fraction_theta_max 0.998
_diffrn_measurement_device_type 'BRUKER D8VENTURE DIFFRACTOMETER'
_diffrn_measurement_method 'PHI & OMEGA SCAN'
_diffrn_radiation_type MoK\a
_diffrn_radiation_wavelength 0.71073
_diffrn_reflns_av_R_equivalents 0.0350
_diffrn_reflns_av_unetI/netI 0.0254
_diffrn_reflns_Laue_measured_fraction_full 0.998
_diffrn_reflns_Laue_measured_fraction_max 0.998
_diffrn_reflns_limit_h_max 13
_diffrn_reflns_limit_h_min -13
_diffrn_reflns_limit_k_max 7
_diffrn_reflns_limit_k_min -7
_diffrn_reflns_limit_l_max 17
_diffrn_reflns_limit_l_min -17
_diffrn_reflns_number 24130
_diffrn_reflns_point_group_measured_fraction_full 0.999
_diffrn_reflns_point_group_measured_fraction_max 0.999
_diffrn_reflns_theta_full 25.242
_diffrn_reflns_theta_max 25.245
_diffrn_reflns_theta_min 2.428
_exptl_absorpt_coefficient_mu 0.210
_exptl_absorpt_correction_T_max 0.7456
_exptl_absorpt_correction_T_min 0.6642
_exptl_absorpt_correction_type multi-scan
_exptl_crystal_colour colourless
_exptl_crystal_density_diffrn 1.331
_exptl_crystal_description block
_exptl_crystal_F_000 448
_exptl_crystal_size_max 0.500
_exptl_crystal_size_mid 0.400
_exptl_crystal_size_min 0.200
_refine_diff_density_max 0.604
_refine_diff_density_min -0.426
_refine_diff_density_rms 0.053
_refine_ls_abs_structure_details
;
 Flack x determined using 1393 quotients [(I+)-(I-)]/[(I+)+(I-)]
 (Parsons, Flack and Wagner, Acta Cryst. B69 (2013) 249-259).
;
_refine_ls_abs_structure_Flack 0.053(17)
_refine_ls_extinction_method none
_refine_ls_goodness_of_fit_ref 1.079
_refine_ls_hydrogen_treatment constr
_refine_ls_matrix_type full
_refine_ls_number_parameters 271
_refine_ls_number_reflns 3835
_refine_ls_number_restraints 1
_refine_ls_restrained_S_all 1.078
_refine_ls_R_factor_all 0.0559
_refine_ls_R_factor_gt 0.0480
_refine_ls_shift/su_max 0.000
_refine_ls_shift/su_mean 0.000
_refine_ls_structure_factor_coef Fsqd
_refine_ls_weighting_details 'w=1/[\s^2^(Fo^2^)+(0.0643P)^2^+0.4325P] where P=(Fo^2^+2Fc^2^)/3'
_refine_ls_weighting_scheme calc
_refine_ls_wR_factor_gt 0.1185
_refine_ls_wR_factor_ref 0.1243
_reflns_Friedel_coverage 0.825
_reflns_Friedel_fraction_full 0.999
_reflns_Friedel_fraction_max 0.999
_reflns_number_gt 3408
_reflns_number_total 3835
_reflns_threshold_expression 'I > 2\s(I)'
_cod_data_source_file cs8b00327_si_007.cif
_cod_data_source_block XXD2116
_cod_original_sg_symbol_H-M 'P 21'
_cod_database_code 4515611
_shelx_space_group_comment
;
The symmetry employed for this shelxl refinement is uniquely defined
by the following loop, which should always be used as a source of
symmetry information in preference to the above space-group names.
They are only intended as comments.
;
_shelx_estimated_absorpt_t_min 0.902
_shelx_estimated_absorpt_t_max 0.959
_shelxl_version_number 2014/6

loop_
_space_group_symop_operation_xyz
'x, y, z'
'-x, y+1/2, -z'

loop_
_atom_site_label
_atom_site_type_symbol
_atom_site_fract_x
_atom_site_fract_y
_atom_site_fract_z
_atom_site_U_iso_or_equiv
_atom_site_adp_type
_atom_site_occupancy
_atom_site_site_symmetry_order
_atom_site_calc_flag
_atom_site_refinement_flags_posn
_atom_site_refinement_flags_adp
Cl1 Cl 1.26693(11) 0.35622(17) 0.41153(8) 0.0587(4) Uani 1 1 d . .
C1 C 1.2228(4) 0.7066(7) 0.4963(3) 0.0416(9) Uani 1 1 d . .
C2 C 1.1625(4) 0.8875(7) 0.5077(3) 0.0464(11) Uani 1 1 d . .
H2A H 1.1878 0.9716 0.5563 0.056 Uiso 1 1 calc R U
C3 C 1.0648(4) 0.9464(7) 0.4482(3) 0.0488(11) Uani 1 1 d . .
H3A H 1.0239 1.0691 0.4567 0.059 Uiso 1 1 calc R U
C4 C 1.0278(4) 0.8230(7) 0.3757(3) 0.0433(10) Uani 1 1 d . .
H4A H 0.9618 0.8634 0.3355 0.052 Uiso 1 1 calc R U
C5 C 1.0873(3) 0.6402(6) 0.3619(2) 0.0355(8) Uani 1 1 d . .
C6 C 1.1866(3) 0.5818(6) 0.4222(2) 0.0373(9) Uani 1 1 d . .
C7 C 1.0478(4) 0.5157(7) 0.2813(3) 0.0452(10) Uani 1 1 d . .
C8 C 0.8914(4) 0.4658(8) 0.1643(3) 0.0498(12) Uani 1 1 d . .
C9 C 0.8356(4) 0.2798(9) 0.1696(3) 0.0572(13) Uani 1 1 d . .
H9A H 0.8343 0.2135 0.2244 0.069 Uiso 1 1 calc R U
C10 C 0.7806(4) 0.1913(8) 0.0912(3) 0.0496(11) Uani 1 1 d . .
H10A H 0.7420 0.0643 0.0941 0.059 Uiso 1 1 calc R U
C11 C 0.7819(3) 0.2882(6) 0.0084(2) 0.0361(9) Uani 1 1 d . .
C12 C 0.7178(3) 0.1917(6) -0.0764(2) 0.0352(8) Uani 1 1 d . .
H12A H 0.7781 0.1016 -0.1008 0.042 Uiso 1 1 calc R U
C13 C 0.6080(4) 0.0560(8) -0.0587(3) 0.0539(12) Uani 1 1 d . .
H13A H 0.5502 0.1372 -0.0285 0.065 Uiso 1 1 calc R U
H13B H 0.6366 -0.0557 -0.0190 0.065 Uiso 1 1 calc R U
C14 C 0.5415(4) -0.0341(8) -0.1452(3) 0.0545(12) Uani 1 1 d . .
H14A H 0.5952 -0.1305 -0.1715 0.065 Uiso 1 1 calc R U
H14B H 0.4687 -0.1078 -0.1313 0.065 Uiso 1 1 calc R U
C15 C 0.5054(4) 0.1353(8) -0.2109(3) 0.0450(10) Uani 1 1 d . .
C16 C 0.4037(4) 0.2736(10) -0.1794(4) 0.0746(18) Uani 1 1 d . .
H16A H 0.3833 0.3794 -0.2230 0.112 Uiso 1 1 calc R U
H16B H 0.3321 0.1921 -0.1725 0.112 Uiso 1 1 calc R U
H16C H 0.4324 0.3353 -0.1229 0.112 Uiso 1 1 calc R U
C17 C 0.4564(4) 0.0699(8) -0.3043(3) 0.0501(11) Uani 1 1 d . .
C18 C 0.4909(5) 0.2286(8) -0.3703(3) 0.0618(14) Uani 1 1 d . .
H18A H 0.4184 0.2994 -0.3976 0.074 Uiso 1 1 calc R U
H18B H 0.5325 0.1648 -0.4173 0.074 Uiso 1 1 calc R U
C19 C 0.5773(4) 0.3797(8) -0.3154(3) 0.0565(12) Uani 1 1 d . .
H19A H 0.6465 0.4175 -0.3476 0.068 Uiso 1 1 calc R U
H19B H 0.5340 0.5033 -0.3006 0.068 Uiso 1 1 calc R U
C20 C 0.6193(3) 0.2549(6) -0.2310(2) 0.0360(8) Uani 1 1 d . .
H20A H 0.6774 0.1523 -0.2494 0.043 Uiso 1 1 calc R U
C21 C 0.6833(3) 0.3588(7) -0.1475(2) 0.0350(8) Uani 1 1 d . .
H21A H 0.6254 0.4545 -0.1239 0.042 Uiso 1 1 calc R U
C22 C 0.7984(4) 0.4765(7) -0.1644(3) 0.0450(10) Uani 1 1 d . .
H22A H 0.7790 0.5731 -0.2131 0.054 Uiso 1 1 calc R U
H22B H 0.8596 0.3812 -0.1822 0.054 Uiso 1 1 calc R U
C23 C 0.8504(4) 0.5923(7) -0.0813(3) 0.0531(12) Uani 1 1 d . .
H23A H 0.9358 0.6252 -0.0868 0.064 Uiso 1 1 calc R U
H23B H 0.8061 0.7210 -0.0781 0.064 Uiso 1 1 calc R U
C24 C 0.8429(4) 0.4750(6) 0.0051(3) 0.0389(9) Uani 1 1 d . .
C25 C 0.8976(4) 0.5617(7) 0.0848(3) 0.0475(11) Uani 1 1 d . .
H25A H 0.9387 0.6867 0.0831 0.057 Uiso 1 1 calc R U
O1 O 1.3201(3) 0.6420(6) 0.5525(2) 0.0686(10) Uani 1 1 d . .
H1A H 1.3399 0.7323 0.5894 0.103 Uiso 1 1 calc R U
O2 O 1.1119(4) 0.4074(8) 0.2431(3) 0.1055(19) Uani 1 1 d . .
O3 O 0.9385(3) 0.5671(6) 0.2442(2) 0.0689(11) Uani 1 1 d . .
O4 O 0.4009(3) -0.0891(6) -0.3221(2) 0.0712(11) Uani 1 1 d . .

loop_
_atom_site_aniso_label
_atom_site_aniso_U_11
_atom_site_aniso_U_22
_atom_site_aniso_U_33
_atom_site_aniso_U_23
_atom_site_aniso_U_13
_atom_site_aniso_U_12
Cl1 0.0689(7) 0.0395(5) 0.0610(7) -0.0122(5) -0.0251(5) 0.0103(5)
C1 0.044(2) 0.043(2) 0.035(2) -0.0065(17) -0.0084(17) -0.0082(19)
C2 0.054(2) 0.044(3) 0.039(2) -0.0134(19) -0.0040(18) -0.006(2)
C3 0.053(2) 0.043(2) 0.049(2) -0.011(2) 0.003(2) 0.007(2)
C4 0.044(2) 0.045(3) 0.039(2) -0.0047(18) -0.0050(16) 0.0053(19)
C5 0.0368(19) 0.042(2) 0.0269(17) -0.0047(16) -0.0016(15) -0.0026(17)
C6 0.041(2) 0.034(2) 0.0350(19) -0.0039(16) -0.0043(16) -0.0048(17)
C7 0.042(2) 0.054(3) 0.037(2) -0.016(2) -0.0081(17) 0.007(2)
C8 0.038(2) 0.062(3) 0.045(2) -0.023(2) -0.0156(18) 0.003(2)
C9 0.054(3) 0.082(4) 0.033(2) -0.005(2) -0.0073(19) -0.008(3)
C10 0.051(2) 0.059(3) 0.036(2) 0.002(2) -0.0077(18) -0.017(2)
C11 0.0328(18) 0.045(2) 0.0292(18) -0.0041(16) -0.0017(15) -0.0045(17)
C12 0.040(2) 0.036(2) 0.0282(18) -0.0015(15) -0.0014(15) -0.0067(17)
C13 0.064(3) 0.064(3) 0.031(2) 0.002(2) -0.0056(19) -0.033(2)
C14 0.062(3) 0.061(3) 0.040(2) -0.008(2) -0.004(2) -0.031(2)
C15 0.036(2) 0.058(3) 0.039(2) -0.017(2) -0.0027(16) -0.0072(19)
C16 0.042(2) 0.110(5) 0.070(3) -0.048(3) 0.002(2) -0.003(3)
C17 0.042(2) 0.060(3) 0.044(2) -0.020(2) -0.0129(18) 0.010(2)
C18 0.066(3) 0.070(3) 0.043(2) -0.010(2) -0.024(2) 0.014(3)
C19 0.068(3) 0.055(3) 0.043(2) 0.002(2) -0.014(2) 0.007(2)
C20 0.0371(19) 0.038(2) 0.0309(18) -0.0060(16) -0.0052(15) 0.0036(17)
C21 0.0367(18) 0.0345(18) 0.0325(18) -0.0067(18) -0.0036(14) -0.0022(17)
C22 0.051(2) 0.041(2) 0.041(2) 0.0081(18) -0.0028(18) -0.0144(19)
C23 0.058(3) 0.045(3) 0.053(3) 0.006(2) -0.008(2) -0.019(2)
C24 0.0355(19) 0.038(2) 0.041(2) -0.0062(18) -0.0069(16) -0.0015(17)
C25 0.041(2) 0.045(2) 0.052(3) -0.014(2) -0.0152(18) -0.0054(19)
O1 0.081(2) 0.059(2) 0.0572(19) -0.0205(17) -0.0376(17) 0.0095(18)
O2 0.090(3) 0.122(4) 0.093(3) -0.068(3) -0.047(2) 0.049(3)
O3 0.0525(18) 0.091(3) 0.0574(19) -0.0398(19) -0.0250(15) 0.0192(19)
O4 0.075(2) 0.074(3) 0.059(2) -0.0288(18) -0.0192(17) -0.019(2)

loop_
_atom_type_symbol
_atom_type_description
_atom_type_scat_dispersion_real
_atom_type_scat_dispersion_imag
_atom_type_scat_source
C C 0.0033 0.0016 'International Tables Vol C Tables 4.2.6.8 and 6.1.1.4'
H H 0.0000 0.0000 'International Tables Vol C Tables 4.2.6.8 and 6.1.1.4'
O O 0.0106 0.0060 'International Tables Vol C Tables 4.2.6.8 and 6.1.1.4'
Cl Cl 0.1484 0.1585 'International Tables Vol C Tables 4.2.6.8 and 6.1.1.4'

loop_
_geom_angle_atom_site_label_1
_geom_angle_atom_site_label_2
_geom_angle_atom_site_label_3
_geom_angle
O1 C1 C2 123.2(4)
O1 C1 C6 117.0(4)
C2 C1 C6 119.8(4)
C1 C2 C3 120.7(4)
C2 C3 C4 119.7(4)
C3 C4 C5 121.0(4)
C4 C5 C6 119.1(3)
C4 C5 C7 119.3(3)
C6 C5 C7 121.6(4)
C5 C6 C1 119.7(4)
C5 C6 Cl1 122.8(3)
C1 C6 Cl1 117.4(3)
O2 C7 O3 120.4(4)
O2 C7 C5 125.6(4)
O3 C7 C5 112.6(4)
C25 C8 C9 121.7(4)
C25 C8 O3 118.9(5)
C9 C8 O3 119.3(4)
C8 C9 C10 118.5(4)
C9 C10 C11 121.5(4)
C24 C11 C10 118.5(3)
C24 C11 C12 120.8(3)
C10 C11 C12 120.8(4)
C11 C12 C13 113.2(3)
C11 C12 C21 110.2(3)
C13 C12 C21 112.6(3)
C12 C13 C14 112.6(3)
C15 C14 C13 110.1(4)
C14 C15 C17 116.5(4)
C14 C15 C20 109.8(3)
C17 C15 C20 100.4(3)
C14 C15 C16 112.1(4)
C17 C15 C16 104.5(3)
C20 C15 C16 113.1(4)
O4 C17 C18 126.3(4)
O4 C17 C15 124.5(5)
C18 C17 C15 109.2(4)
C17 C18 C19 105.5(3)
C20 C19 C18 102.6(4)
C15 C20 C21 112.3(3)
C15 C20 C19 104.6(3)
C21 C20 C19 121.0(4)
C22 C21 C20 113.9(3)
C22 C21 C12 108.8(3)
C20 C21 C12 108.3(3)
C21 C22 C23 111.2(3)
C24 C23 C22 113.9(4)
C11 C24 C25 119.1(4)
C11 C24 C23 122.7(3)
C25 C24 C23 118.2(4)
C8 C25 C24 120.7(4)
C7 O3 C8 118.5(3)

loop_
_geom_bond_atom_site_label_1
_geom_bond_atom_site_label_2
_geom_bond_distance
Cl1 C6 1.726(4)
C1 O1 1.354(5)
C1 C2 1.368(6)
C1 C6 1.400(5)
C2 C3 1.374(6)
C3 C4 1.377(6)
C4 C5 1.381(6)
C5 C6 1.392(5)
C5 C7 1.481(5)
C7 O2 1.183(5)
C7 O3 1.309(5)
C8 C25 1.352(7)
C8 C9 1.360(7)
C8 O3 1.417(5)
C9 C10 1.389(6)
C10 C11 1.393(6)
C11 C24 1.389(6)
C11 C12 1.522(5)
C12 C13 1.535(5)
C12 C21 1.542(5)
C13 C14 1.536(5)
C14 C15 1.503(7)
C15 C17 1.508(5)
C15 C20 1.524(6)
C15 C16 1.541(6)
C17 O4 1.214(6)
C17 C18 1.505(7)
C18 C19 1.542(7)
C19 C20 1.533(6)
C20 C21 1.527(5)
C21 C22 1.516(5)
C22 C23 1.516(6)
C23 C24 1.511(6)
C24 C25 1.399(5)
